data_4302591
loop_
_publ_author_name
'Matthew S. Varonka'
'Timothy H. Warren'

_publ_contact_author 'Timothy H. Warren'
_publ_contact_author_email thw@georgetown.edu
_publ_section_title
;
S-Nitrosothiol and Nitric Oxide Reactivity at Zinc Thiolates
;
_journal_name_full 'Inorganic Chemistry'
_journal_page_first 5605
_journal_page_last 5607
_journal_paper_doi 10.1021/ic900664r
_journal_volume 48
_journal_year 2009
_chemical_formula_moiety 'C27 H46 B N7 O2 Zn'
_chemical_formula_sum 'C27 H46 B N7 O2 Zn'
_chemical_formula_weight 576.89
_chemical_name_common TpiPr2ZnNO2
_chemical_name_systematic
; 
 ? 
;
_space_group_IT_number 14
_symmetry_cell_setting monoclinic
_symmetry_space_group_name_Hall '-P 2ybc'
_symmetry_space_group_name_H-M 'P 1 21/c 1'
_atom_sites_solution_hydrogens geom
_atom_sites_solution_primary direct
_atom_sites_solution_secondary difmap
_audit_creation_method SHELXL-97
_cell_angle_alpha 90.00
_cell_angle_beta 98.318(3)
_cell_angle_gamma 90.00
_cell_formula_units_Z 4
_cell_length_a 9.8773(18)
_cell_length_b 16.359(3)
_cell_length_c 19.315(4)
_cell_measurement_reflns_used 5529
_cell_measurement_temperature 173(2)
_cell_measurement_theta_max 54.253
_cell_measurement_theta_min 4.855
_cell_volume 3088.1(10)
_computing_cell_refinement 'Bruker SMART'
_computing_data_collection 'Bruker SMART'
_computing_data_reduction 'Bruker SMART'
_computing_molecular_graphics 'ORTEP-3 for Windows; Ferrugia L J (1997), J. Appl. Cryst. 30, 565'
_computing_publication_material 'Bruker SHELXTL'
_computing_structure_refinement 'SHELXL-97 (Sheldrick, 1997)'
_computing_structure_solution 'SHELXS-97 (Sheldrick, 1990)'
_diffrn_ambient_temperature 173(2)
_diffrn_measured_fraction_theta_full 0.996
_diffrn_measured_fraction_theta_max 0.996
_diffrn_measurement_device_type 'SMART platform CCD, Bruker'
_diffrn_measurement_method 'omega scans'
_diffrn_radiation_monochromator graphite
_diffrn_radiation_source 'fine-focus sealed tube'
_diffrn_radiation_type MoK\a
_diffrn_radiation_wavelength 0.71073
_diffrn_reflns_av_R_equivalents 0.0776
_diffrn_reflns_av_sigmaI/netI 0.0758
_diffrn_reflns_limit_h_max 12
_diffrn_reflns_limit_h_min -12
_diffrn_reflns_limit_k_max 20
_diffrn_reflns_limit_k_min -20
_diffrn_reflns_limit_l_max 23
_diffrn_reflns_limit_l_min -23
_diffrn_reflns_number 24040
_diffrn_reflns_theta_full 26.00
_diffrn_reflns_theta_max 26.00
_diffrn_reflns_theta_min 1.64
_exptl_absorpt_coefficient_mu 0.830
_exptl_absorpt_correction_T_max 0.8718
_exptl_absorpt_correction_T_min 0.8008
_exptl_absorpt_correction_type multi-scan
_exptl_absorpt_process_details 'SADABS based on Blessing's method; Blessing, Acta Cryst. (1995) A51 33-38'
_exptl_crystal_colour colorless
_exptl_crystal_density_diffrn 1.241
_exptl_crystal_density_method 'not measured'
_exptl_crystal_description block
_exptl_crystal_F_000 1232
_exptl_crystal_size_max 0.28
_exptl_crystal_size_mid 0.20
_exptl_crystal_size_min 0.17
_refine_diff_density_max 0.674
_refine_diff_density_min -0.524
_refine_diff_density_rms 0.074
_refine_ls_extinction_method none
_refine_ls_goodness_of_fit_ref 0.926
_refine_ls_hydrogen_treatment mixed
_refine_ls_matrix_type full
_refine_ls_number_parameters 359
_refine_ls_number_reflns 6049
_refine_ls_number_restraints 0
_refine_ls_restrained_S_all 0.926
_refine_ls_R_factor_all 0.0893
_refine_ls_R_factor_gt 0.0439
_refine_ls_shift/su_max 0.001
_refine_ls_shift/su_mean 0.000
_refine_ls_structure_factor_coef Fsqd
_refine_ls_weighting_details 'calc w=1/[\s^2^(Fo^2^)+(0.0597P)^2^+0.0000P] where P=(Fo^2^+2Fc^2^)/3'
_refine_ls_weighting_scheme calc
_refine_ls_wR_factor_gt 0.0995
_refine_ls_wR_factor_ref 0.1108
_reflns_number_gt 3782
_reflns_number_total 6049
_reflns_threshold_expression >2sigma(I)
_cod_data_source_file ic900664r_si_006.cif
_cod_data_source_block TpiPr2ZnNO2
_cod_depositor_comments
;
The following automatic conversions were performed:
'_symmetry_cell_setting' value 'Monoclinic' changed to 'monoclinic'
according to '/home/saulius/struct/CIF-dictionaries/cif_core.dic'
dictionary named 'cif_core.dic' version 2.4.1 from 2010-06-29.

Automatic conversion script
Id: cif_fix_enum 1527 2010-12-29 10:47:43Z saulius 
;
_cod_original_sg_symbol_Hall -P2ybc
_cod_database_code 4302591

loop_
_symmetry_equiv_pos_as_xyz
'x, y, z'
'-x, y+1/2, -z+1/2'
'-x, -y, -z'
'x, -y-1/2, z-1/2'

loop_
_atom_site_label
_atom_site_type_symbol
_atom_site_fract_x
_atom_site_fract_y
_atom_site_fract_z
_atom_site_U_iso_or_equiv
_atom_site_adp_type
_atom_site_occupancy
_atom_site_symmetry_multiplicity
_atom_site_calc_flag
_atom_site_refinement_flags
_atom_site_disorder_assembly
_atom_site_disorder_group
Zn1 Zn 0.58243(3) 0.26407(2) 0.773427(17) 0.02470(12) Uani 1 1 d . . .
N1 N 0.4341(2) 0.26300(14) 0.68717(12) 0.0248(5) Uani 1 1 d . . .
N3 N 0.4855(2) 0.17679(14) 0.82152(12) 0.0257(6) Uani 1 1 d . . .
N2 N 0.3033(2) 0.26653(14) 0.70457(11) 0.0242(5) Uani 1 1 d . . .
N4 N 0.3480(2) 0.19260(15) 0.82092(12) 0.0244(6) Uani 1 1 d . . .
O1 O 0.7608(2) 0.26014(16) 0.73807(13) 0.0572(7) Uani 1 1 d . . .
N6 N 0.3551(2) 0.34705(14) 0.81759(12) 0.0228(5) Uani 1 1 d . . .
O2 O 0.8044(2) 0.26336(15) 0.84649(14) 0.0561(7) Uani 1 1 d . . .
N5 N 0.4940(2) 0.35824(14) 0.81802(12) 0.0238(6) Uani 1 1 d . . .
N7 N 0.8524(3) 0.26135(19) 0.79128(18) 0.0522(8) Uani 1 1 d . . .
C8 C 0.4135(3) 0.46209(18) 0.87427(15) 0.0287(7) Uani 1 1 d . . .
H8 H 0.4096 0.5114 0.8999 0.034 Uiso 1 1 calc R . .
C9 C 0.3055(3) 0.40997(18) 0.85138(14) 0.0246(7) Uani 1 1 d . . .
C7 C 0.5291(3) 0.42745(18) 0.85208(14) 0.0246(7) Uani 1 1 d . . .
C1 C 0.4219(3) 0.25771(17) 0.61758(15) 0.0268(7) Uani 1 1 d . . .
C2 C 0.2839(3) 0.25824(17) 0.58941(15) 0.0275(7) Uani 1 1 d . . .
H2 H 0.2469 0.2554 0.5413 0.033 Uiso 1 1 calc R . .
C4 C 0.5139(3) 0.10650(18) 0.85632(15) 0.0264(7) Uani 1 1 d . . .
C22 C 0.6734(3) 0.45971(19) 0.86117(15) 0.0284(7) Uani 1 1 d . . .
H22 H 0.7294 0.4233 0.8349 0.034 Uiso 1 1 calc R . .
C5 C 0.3948(3) 0.07703(19) 0.87893(15) 0.0306(7) Uani 1 1 d . . .
H5 H 0.3862 0.0287 0.9053 0.037 Uiso 1 1 calc R . .
C13 C 0.0585(3) 0.26894(18) 0.64519(15) 0.0273(7) Uani 1 1 d . . .
H13 H 0.0369 0.2412 0.6884 0.033 Uiso 1 1 calc R . .
B1 B 0.2827(3) 0.2702(2) 0.78272(17) 0.0239(7) Uani 1 1 d . . .
C16 C 0.6546(3) 0.06963(19) 0.86229(16) 0.0310(7) Uani 1 1 d . . .
H16 H 0.7208 0.1157 0.8612 0.037 Uiso 1 1 calc R . .
C19 C 0.1419(3) 0.12840(19) 0.86175(16) 0.0312(7) Uani 1 1 d . . .
H19 H 0.1070 0.1857 0.8626 0.037 Uiso 1 1 calc R . .
C10 C 0.5470(3) 0.25392(18) 0.58105(15) 0.0311(7) Uani 1 1 d . . .
H10 H 0.6164 0.2180 0.6091 0.037 Uiso 1 1 calc R . .
C6 C 0.2920(3) 0.13210(18) 0.85536(15) 0.0265(7) Uani 1 1 d . . .
C3 C 0.2113(3) 0.26381(17) 0.64534(14) 0.0241(6) Uani 1 1 d . . .
C25 C 0.1570(3) 0.41681(19) 0.86048(15) 0.0285(7) Uani 1 1 d . . .
H25 H 0.1006 0.3946 0.8174 0.034 Uiso 1 1 calc R . .
C27 C 0.1270(3) 0.3659(2) 0.92303(16) 0.0367(8) Uani 1 1 d . . .
H27A H 0.1567 0.3094 0.9176 0.055 Uiso 1 1 calc R . .
H27B H 0.0285 0.3668 0.9253 0.055 Uiso 1 1 calc R . .
H27C H 0.1766 0.3889 0.9663 0.055 Uiso 1 1 calc R . .
C14 C -0.0188(3) 0.2242(2) 0.58195(18) 0.0429(9) Uani 1 1 d . . .
H14A H -0.0078 0.2540 0.5391 0.064 Uiso 1 1 calc R . .
H14B H -0.1161 0.2212 0.5866 0.064 Uiso 1 1 calc R . .
H14C H 0.0181 0.1688 0.5796 0.064 Uiso 1 1 calc R . .
C15 C 0.0123(3) 0.35758(19) 0.64749(18) 0.0380(8) Uani 1 1 d . . .
H15A H 0.0628 0.3846 0.6886 0.057 Uiso 1 1 calc R . .
H15B H -0.0859 0.3594 0.6504 0.057 Uiso 1 1 calc R . .
H15C H 0.0301 0.3858 0.6050 0.057 Uiso 1 1 calc R . .
C24 C 0.7354(3) 0.4589(3) 0.93792(17) 0.0600(12) Uani 1 1 d . . .
H24A H 0.6792 0.4923 0.9648 0.090 Uiso 1 1 calc R . .
H24B H 0.8283 0.4812 0.9430 0.090 Uiso 1 1 calc R . .
H24C H 0.7386 0.4026 0.9554 0.090 Uiso 1 1 calc R . .
C20 C 0.1172(3) 0.0864(2) 0.92920(17) 0.0490(10) Uani 1 1 d . . .
H20A H 0.1473 0.0294 0.9287 0.073 Uiso 1 1 calc R . .
H20B H 0.0194 0.0882 0.9331 0.073 Uiso 1 1 calc R . .
H20C H 0.1689 0.1147 0.9693 0.073 Uiso 1 1 calc R . .
C12 C 0.6085(3) 0.3391(2) 0.57740(19) 0.0491(10) Uani 1 1 d . . .
H12A H 0.5426 0.3748 0.5492 0.074 Uiso 1 1 calc R . .
H12B H 0.6924 0.3356 0.5559 0.074 Uiso 1 1 calc R . .
H12C H 0.6302 0.3615 0.6248 0.074 Uiso 1 1 calc R . .
C21 C 0.0637(3) 0.0855(2) 0.79802(17) 0.0422(9) Uani 1 1 d . . .
H21A H 0.0778 0.1150 0.7555 0.063 Uiso 1 1 calc R . .
H21B H -0.0341 0.0846 0.8019 0.063 Uiso 1 1 calc R . .
H21C H 0.0973 0.0293 0.7957 0.063 Uiso 1 1 calc R . .
C26 C 0.1166(3) 0.5066(2) 0.86857(17) 0.0392(8) Uani 1 1 d . . .
H26A H 0.1666 0.5287 0.9121 0.059 Uiso 1 1 calc R . .
H26B H 0.0180 0.5102 0.8700 0.059 Uiso 1 1 calc R . .
H26C H 0.1395 0.5383 0.8288 0.059 Uiso 1 1 calc R . .
C11 C 0.5145(4) 0.2183(3) 0.50772(18) 0.0575(11) Uani 1 1 d . . .
H11A H 0.4748 0.1637 0.5103 0.086 Uiso 1 1 calc R . .
H11B H 0.5988 0.2145 0.4867 0.086 Uiso 1 1 calc R . .
H11C H 0.4491 0.2539 0.4790 0.086 Uiso 1 1 calc R . .
C23 C 0.6772(3) 0.5462(2) 0.8314(2) 0.0607(11) Uani 1 1 d . . .
H23A H 0.6423 0.5452 0.7812 0.091 Uiso 1 1 calc R . .
H23B H 0.7716 0.5663 0.8384 0.091 Uiso 1 1 calc R . .
H23C H 0.6200 0.5824 0.8554 0.091 Uiso 1 1 calc R . .
C18 C 0.6673(4) 0.0172(4) 0.8028(2) 0.124(3) Uani 1 1 d . . .
H18A H 0.7641 0.0047 0.8018 0.187 Uiso 1 1 calc R . .
H18B H 0.6295 0.0452 0.7594 0.187 Uiso 1 1 calc R . .
H18C H 0.6168 -0.0338 0.8069 0.187 Uiso 1 1 calc R . .
C17 C 0.6946(4) 0.0249(4) 0.9283(2) 0.112(2) Uani 1 1 d . . .
H17A H 0.6311 -0.0206 0.9313 0.169 Uiso 1 1 calc R . .
H17B H 0.6917 0.0620 0.9679 0.169 Uiso 1 1 calc R . .
H17C H 0.7877 0.0036 0.9297 0.169 Uiso 1 1 calc R . .
H1 H 0.176(3) 0.2741(15) 0.7879(13) 0.028(7) Uiso 1 1 d . . .

loop_
_atom_site_aniso_label
_atom_site_aniso_U_11
_atom_site_aniso_U_22
_atom_site_aniso_U_33
_atom_site_aniso_U_23
_atom_site_aniso_U_13
_atom_site_aniso_U_12
Zn1 0.01832(16) 0.0263(2) 0.0295(2) -0.00054(17) 0.00342(13) 0.00090(14)
N1 0.0203(11) 0.0258(14) 0.0289(14) -0.0009(12) 0.0051(10) 0.0010(10)
N3 0.0231(12) 0.0216(15) 0.0318(15) 0.0005(11) 0.0021(11) 0.0033(10)
N2 0.0198(11) 0.0264(14) 0.0270(13) -0.0011(11) 0.0051(10) 0.0011(10)
N4 0.0188(11) 0.0252(15) 0.0290(14) -0.0018(11) 0.0034(10) -0.0001(10)
O1 0.0263(12) 0.093(2) 0.0530(16) 0.0079(15) 0.0069(11) 0.0015(12)
N6 0.0197(12) 0.0231(15) 0.0257(14) -0.0004(11) 0.0034(10) 0.0014(10)
O2 0.0413(13) 0.0602(18) 0.0653(18) -0.0026(15) 0.0031(13) 0.0002(12)
N5 0.0198(12) 0.0253(16) 0.0264(14) 0.0008(11) 0.0032(10) -0.0011(10)
N7 0.0290(15) 0.060(2) 0.069(2) 0.0040(18) 0.0091(16) 0.0013(14)
C8 0.0317(16) 0.0282(19) 0.0261(17) -0.0037(14) 0.0041(13) -0.0005(13)
C9 0.0228(14) 0.0294(19) 0.0208(16) 0.0018(13) 0.0005(12) 0.0051(12)
C7 0.0277(15) 0.0225(18) 0.0228(17) -0.0001(13) 0.0013(13) -0.0008(12)
C1 0.0258(14) 0.0243(18) 0.0301(17) -0.0022(14) 0.0036(12) 0.0013(12)
C2 0.0313(15) 0.0259(18) 0.0237(15) -0.0011(13) -0.0010(12) 0.0000(13)
C4 0.0274(15) 0.0243(19) 0.0266(17) -0.0032(14) 0.0009(13) 0.0009(12)
C22 0.0252(15) 0.033(2) 0.0270(18) -0.0069(14) 0.0051(13) -0.0019(12)
C5 0.0337(17) 0.0232(19) 0.0350(19) 0.0055(14) 0.0057(14) -0.0019(13)
C13 0.0214(13) 0.0292(18) 0.0305(17) 0.0032(14) 0.0013(12) -0.0001(12)
B1 0.0191(15) 0.025(2) 0.0272(18) 0.0010(16) 0.0019(13) 0.0024(14)
C16 0.0279(15) 0.0235(19) 0.041(2) 0.0035(15) 0.0030(14) 0.0008(12)
C19 0.0282(16) 0.0257(19) 0.042(2) 0.0004(15) 0.0115(14) -0.0042(13)
C10 0.0282(15) 0.035(2) 0.0317(17) 0.0001(14) 0.0083(13) 0.0047(13)
C6 0.0299(16) 0.0218(18) 0.0277(18) -0.0020(13) 0.0044(13) -0.0032(12)
C3 0.0220(13) 0.0210(16) 0.0278(16) 0.0003(14) -0.0012(12) -0.0006(12)
C25 0.0247(15) 0.036(2) 0.0241(17) -0.0022(14) 0.0007(13) 0.0046(13)
C27 0.0338(17) 0.042(2) 0.036(2) 0.0008(16) 0.0102(15) 0.0023(14)
C14 0.0264(15) 0.049(2) 0.051(2) -0.0091(18) -0.0034(15) -0.0051(15)
C15 0.0242(16) 0.036(2) 0.052(2) -0.0043(17) 0.0013(15) 0.0037(13)
C24 0.036(2) 0.101(4) 0.041(2) 0.002(2) -0.0019(17) -0.021(2)
C20 0.045(2) 0.056(3) 0.048(2) 0.0056(19) 0.0149(17) -0.0059(17)
C12 0.0382(19) 0.050(3) 0.061(3) 0.0059(19) 0.0149(17) -0.0019(16)
C21 0.0296(17) 0.051(2) 0.045(2) -0.0036(18) 0.0017(15) -0.0083(15)
C26 0.0325(17) 0.046(2) 0.041(2) 0.0015(17) 0.0106(15) 0.0140(15)
C11 0.050(2) 0.081(3) 0.045(2) -0.020(2) 0.0176(18) -0.001(2)
C23 0.042(2) 0.043(3) 0.096(3) 0.017(2) 0.004(2) -0.0128(17)
C18 0.060(3) 0.203(6) 0.099(4) -0.098(4) -0.028(3) 0.072(3)
C17 0.079(3) 0.205(6) 0.055(3) 0.034(3) 0.017(2) 0.092(4)

loop_
_atom_type_symbol
_atom_type_description
_atom_type_scat_dispersion_real
_atom_type_scat_dispersion_imag
_atom_type_scat_source
C C 0.0033 0.0016 'International Tables Vol C Tables 4.2.6.8 and 6.1.1.4'
H H 0.0000 0.0000 'International Tables Vol C Tables 4.2.6.8 and 6.1.1.4'
B B 0.0013 0.0007 'International Tables Vol C Tables 4.2.6.8 and 6.1.1.4'
N N 0.0061 0.0033 'International Tables Vol C Tables 4.2.6.8 and 6.1.1.4'
O O 0.0106 0.0060 'International Tables Vol C Tables 4.2.6.8 and 6.1.1.4'
Zn Zn 0.2839 1.4301 'International Tables Vol C Tables 4.2.6.8 and 6.1.1.4'

loop_
_geom_angle_atom_site_label_1
_geom_angle_atom_site_label_2
_geom_angle_atom_site_label_3
_geom_angle
_geom_angle_site_symmetry_1
_geom_angle_site_symmetry_3
_geom_angle_publ_flag
O1 Zn1 N3 129.81(10) . . ?
O1 Zn1 N5 129.17(10) . . ?
N3 Zn1 N5 94.60(9) . . ?
O1 Zn1 N1 106.60(9) . . ?
N3 Zn1 N1 92.14(9) . . ?
N5 Zn1 N1 92.91(9) . . ?
O1 Zn1 O2 55.05(9) . . ?
N3 Zn1 O2 100.21(9) . . ?
N5 Zn1 O2 99.51(9) . . ?
N1 Zn1 O2 161.65(9) . . ?
C1 N1 N2 107.2(2) . . ?
C1 N1 Zn1 140.16(18) . . ?
N2 N1 Zn1 112.62(16) . . ?
C4 N3 N4 107.4(2) . . ?
C4 N3 Zn1 139.34(19) . . ?
N4 N3 Zn1 113.26(17) . . ?
C3 N2 N1 109.2(2) . . ?
C3 N2 B1 131.0(2) . . ?
N1 N2 B1 119.7(2) . . ?
C6 N4 N3 109.3(2) . . ?
C6 N4 B1 131.1(2) . . ?
N3 N4 B1 119.7(2) . . ?
N7 O1 Zn1 106.6(2) . . ?
C9 N6 N5 109.0(2) . . ?
C9 N6 B1 130.7(2) . . ?
N5 N6 B1 120.3(2) . . ?
N7 O2 Zn1 85.72(19) . . ?
C7 N5 N6 107.6(2) . . ?
C7 N5 Zn1 139.54(18) . . ?
N6 N5 Zn1 112.68(16) . . ?
O2 N7 O1 112.6(3) . . ?
C9 C8 C7 106.1(3) . . ?
C9 C8 H8 126.9 . . ?
C7 C8 H8 126.9 . . ?
N6 C9 C8 107.9(2) . . ?
N6 C9 C25 122.8(3) . . ?
C8 C9 C25 129.3(3) . . ?
N5 C7 C8 109.3(2) . . ?
N5 C7 C22 122.0(2) . . ?
C8 C7 C22 128.6(3) . . ?
N1 C1 C2 109.5(2) . . ?
N1 C1 C10 120.8(2) . . ?
C2 C1 C10 129.7(3) . . ?
C3 C2 C1 106.5(3) . . ?
C3 C2 H2 126.8 . . ?
C1 C2 H2 126.8 . . ?
N3 C4 C5 109.1(2) . . ?
N3 C4 C16 120.4(2) . . ?
C5 C4 C16 130.3(3) . . ?
C7 C22 C24 110.6(2) . . ?
C7 C22 C23 110.7(2) . . ?
C24 C22 C23 110.3(3) . . ?
C7 C22 H22 108.4 . . ?
C24 C22 H22 108.4 . . ?
C23 C22 H22 108.4 . . ?
C6 C5 C4 106.4(3) . . ?
C6 C5 H5 126.8 . . ?
C4 C5 H5 126.8 . . ?
C3 C13 C15 110.9(2) . . ?
C3 C13 C14 111.0(2) . . ?
C15 C13 C14 111.2(2) . . ?
C3 C13 H13 107.9 . . ?
C15 C13 H13 107.9 . . ?
C14 C13 H13 107.9 . . ?
N6 B1 N2 109.6(2) . . ?
N6 B1 N4 108.7(2) . . ?
N2 B1 N4 109.0(2) . . ?
N6 B1 H1 107.9(14) . . ?
N2 B1 H1 111.2(14) . . ?
N4 B1 H1 110.4(14) . . ?
C18 C16 C17 110.4(4) . . ?
C18 C16 C4 111.1(3) . . ?
C17 C16 C4 113.3(3) . . ?
C18 C16 H16 107.3 . . ?
C17 C16 H16 107.3 . . ?
C4 C16 H16 107.3 . . ?
C6 C19 C20 111.7(3) . . ?
C6 C19 C21 109.9(2) . . ?
C20 C19 C21 111.0(3) . . ?
C6 C19 H19 108.0 . . ?
C20 C19 H19 108.0 . . ?
C21 C19 H19 108.0 . . ?
C1 C10 C11 111.9(2) . . ?
C1 C10 C12 110.0(2) . . ?
C11 C10 C12 109.8(3) . . ?
C1 C10 H10 108.3 . . ?
C11 C10 H10 108.3 . . ?
C12 C10 H10 108.3 . . ?
N4 C6 C5 107.8(2) . . ?
N4 C6 C19 123.1(3) . . ?
C5 C6 C19 129.1(3) . . ?
N2 C3 C2 107.6(2) . . ?
N2 C3 C13 123.2(2) . . ?
C2 C3 C13 129.2(3) . . ?
C9 C25 C27 110.8(2) . . ?
C9 C25 C26 110.8(2) . . ?
C27 C25 C26 110.9(2) . . ?
C9 C25 H25 108.1 . . ?
C27 C25 H25 108.1 . . ?
C26 C25 H25 108.1 . . ?
C25 C27 H27A 109.5 . . ?
C25 C27 H27B 109.5 . . ?
H27A C27 H27B 109.5 . . ?
C25 C27 H27C 109.5 . . ?
H27A C27 H27C 109.5 . . ?
H27B C27 H27C 109.5 . . ?
C13 C14 H14A 109.5 . . ?
C13 C14 H14B 109.5 . . ?
H14A C14 H14B 109.5 . . ?
C13 C14 H14C 109.5 . . ?
H14A C14 H14C 109.5 . . ?
H14B C14 H14C 109.5 . . ?
C13 C15 H15A 109.5 . . ?
C13 C15 H15B 109.5 . . ?
H15A C15 H15B 109.5 . . ?
C13 C15 H15C 109.5 . . ?
H15A C15 H15C 109.5 . . ?
H15B C15 H15C 109.5 . . ?
C22 C24 H24A 109.5 . . ?
C22 C24 H24B 109.5 . . ?
H24A C24 H24B 109.5 . . ?
C22 C24 H24C 109.5 . . ?
H24A C24 H24C 109.5 . . ?
H24B C24 H24C 109.5 . . ?
C19 C20 H20A 109.5 . . ?
C19 C20 H20B 109.5 . . ?
H20A C20 H20B 109.5 . . ?
C19 C20 H20C 109.5 . . ?
H20A C20 H20C 109.5 . . ?
H20B C20 H20C 109.5 . . ?
C10 C12 H12A 109.5 . . ?
C10 C12 H12B 109.5 . . ?
H12A C12 H12B 109.5 . . ?
C10 C12 H12C 109.5 . . ?
H12A C12 H12C 109.5 . . ?
H12B C12 H12C 109.5 . . ?
C19 C21 H21A 109.5 . . ?
C19 C21 H21B 109.5 . . ?
H21A C21 H21B 109.5 . . ?
C19 C21 H21C 109.5 . . ?
H21A C21 H21C 109.5 . . ?
H21B C21 H21C 109.5 . . ?
C25 C26 H26A 109.5 . . ?
C25 C26 H26B 109.5 . . ?
H26A C26 H26B 109.5 . . ?
C25 C26 H26C 109.5 . . ?
H26A C26 H26C 109.5 . . ?
H26B C26 H26C 109.5 . . ?
C10 C11 H11A 109.5 . . ?
C10 C11 H11B 109.5 . . ?
H11A C11 H11B 109.5 . . ?
C10 C11 H11C 109.5 . . ?
H11A C11 H11C 109.5 . . ?
H11B C11 H11C 109.5 . . ?
C22 C23 H23A 109.5 . . ?
C22 C23 H23B 109.5 . . ?
H23A C23 H23B 109.5 . . ?
C22 C23 H23C 109.5 . . ?
H23A C23 H23C 109.5 . . ?
H23B C23 H23C 109.5 . . ?
C16 C18 H18A 109.5 . . ?
C16 C18 H18B 109.5 . . ?
H18A C18 H18B 109.5 . . ?
C16 C18 H18C 109.5 . . ?
H18A C18 H18C 109.5 . . ?
H18B C18 H18C 109.5 . . ?
C16 C17 H17A 109.5 . . ?
C16 C17 H17B 109.5 . . ?
H17A C17 H17B 109.5 . . ?
C16 C17 H17C 109.5 . . ?
H17A C17 H17C 109.5 . . ?
H17B C17 H17C 109.5 . . ?

loop_
_geom_bond_atom_site_label_1
_geom_bond_atom_site_label_2
_geom_bond_distance
_geom_bond_site_symmetry_2
_geom_bond_publ_flag
Zn1 O1 1.981(2) . ?
Zn1 N3 2.019(2) . ?
Zn1 N5 2.024(2) . ?
Zn1 N1 2.053(2) . ?
Zn1 O2 2.430(2) . ?
N1 C1 1.335(3) . ?
N1 N2 1.383(3) . ?
N3 C4 1.341(4) . ?
N3 N4 1.382(3) . ?
N2 C3 1.355(3) . ?
N2 B1 1.553(4) . ?
N4 C6 1.354(3) . ?
N4 B1 1.560(4) . ?
O1 N7 1.267(4) . ?
N6 C9 1.348(3) . ?
N6 N5 1.383(3) . ?
N6 B1 1.552(4) . ?
O2 N7 1.229(4) . ?
N5 C7 1.330(3) . ?
C8 C9 1.387(4) . ?
C8 C7 1.396(4) . ?
C8 H8 0.9500 . ?
C9 C25 1.507(4) . ?
C7 C22 1.506(4) . ?
C1 C2 1.393(4) . ?
C1 C10 1.511(4) . ?
C2 C3 1.383(4) . ?
C2 H2 0.9500 . ?
C4 C5 1.398(4) . ?
C4 C16 1.503(4) . ?
C22 C24 1.520(4) . ?
C22 C23 1.530(4) . ?
C22 H22 1.0000 . ?
C5 C6 1.385(4) . ?
C5 H5 0.9500 . ?
C13 C3 1.511(4) . ?
C13 C15 1.523(4) . ?
C13 C14 1.530(4) . ?
C13 H13 1.0000 . ?
B1 H1 1.08(3) . ?
C16 C18 1.455(5) . ?
C16 C17 1.474(5) . ?
C16 H16 1.0000 . ?
C19 C6 1.507(4) . ?
C19 C20 1.523(4) . ?
C19 C21 1.526(4) . ?
C19 H19 1.0000 . ?
C10 C11 1.522(4) . ?
C10 C12 1.526(4) . ?
C10 H10 1.0000 . ?
C25 C27 1.531(4) . ?
C25 C26 1.536(4) . ?
C25 H25 1.0000 . ?
C27 H27A 0.9800 . ?
C27 H27B 0.9800 . ?
C27 H27C 0.9800 . ?
C14 H14A 0.9800 . ?
C14 H14B 0.9800 . ?
C14 H14C 0.9800 . ?
C15 H15A 0.9800 . ?
C15 H15B 0.9800 . ?
C15 H15C 0.9800 . ?
C24 H24A 0.9800 . ?
C24 H24B 0.9800 . ?
C24 H24C 0.9800 . ?
C20 H20A 0.9800 . ?
C20 H20B 0.9800 . ?
C20 H20C 0.9800 . ?
C12 H12A 0.9800 . ?
C12 H12B 0.9800 . ?
C12 H12C 0.9800 . ?
C21 H21A 0.9800 . ?
C21 H21B 0.9800 . ?
C21 H21C 0.9800 . ?
C26 H26A 0.9800 . ?
C26 H26B 0.9800 . ?
C26 H26C 0.9800 . ?
C11 H11A 0.9800 . ?
C11 H11B 0.9800 . ?
C11 H11C 0.9800 . ?
C23 H23A 0.9800 . ?
C23 H23B 0.9800 . ?
C23 H23C 0.9800 . ?
C18 H18A 0.9800 . ?
C18 H18B 0.9800 . ?
C18 H18C 0.9800 . ?
C17 H17A 0.9800 . ?
C17 H17B 0.9800 . ?
C17 H17C 0.9800 . ?
